data_1565498
loop_
_publ_author_name
'Sarkar, Prasenjit'
'Ghorai, Samir'
'Chandra Paul, Ganesh'
'Khannam, Mahmuda'
'Barman, Surajit'
'Mukherjee, Chandan'

_publ_section_title
;
 Synthesis, characterization and study on the dissimilar reactivity of a
 Ni(II)-bis(iminosemiquinone) complex core to ligand-appended hemilabile
 --CH2OH and --CH2NH2 units
;
_journal_name_full 'Inorganica Chimica Acta'
_journal_page_first 119340
_journal_paper_doi 10.1016/j.ica.2019.119340
_journal_volume 502
_journal_year 2020
_chemical_compound_source synthesis
_chemical_formula_moiety 'C42 H54 N2 Ni O4'
_chemical_formula_sum 'C21 H27 N Ni0.5 O2'
_chemical_formula_weight 354.79
_space_group_crystal_system triclinic
_space_group_IT_number 2
_space_group_name_Hall '-P 1'
_space_group_name_H-M_alt 'P -1'
_atom_sites_solution_hydrogens geom
_cell_angle_alpha 71.193(8)
_cell_angle_beta 80.081(10)
_cell_angle_gamma 81.402(8)
_cell_formula_units_Z 2
_cell_length_a 5.7899(8)
_cell_length_b 12.5127(9)
_cell_length_c 13.9208(14)
_cell_measurement_reflns_used 6216
_cell_measurement_temperature 102(3)
_cell_measurement_theta_max 24.994
_cell_measurement_theta_min 2.657
_cell_volume 935.62(18)
_computing_cell_refinement 'CrysAlisPro 1.171.40.23a (Rigaku OD, 2018)'
_computing_data_collection 'CrysAlisPro 1.171.40.23a (Rigaku OD, 2018)'
_computing_data_reduction 'CrysAlisPro 1.171.40.23a (Rigaku OD, 2018)'
_computing_structure_refinement 'SHELXL-2013 (Sheldrick, 2013)'
_computing_structure_solution 'SHELXL-2013 (Sheldrick, 2013)'
_diffrn_ambient_temperature 102(3)
_diffrn_measured_fraction_theta_full 0.978
_diffrn_measured_fraction_theta_max 0.997
_diffrn_measurement_device_type 'SuperNova, Single source at offset/far, Eos'
_diffrn_radiation_probe x-ray
_diffrn_radiation_type MoK\a
_diffrn_radiation_wavelength 0.71073
_diffrn_reflns_av_R_equivalents 0.0285
_diffrn_reflns_av_unetI/netI 0.0630
_diffrn_reflns_Laue_measured_fraction_full 0.978
_diffrn_reflns_Laue_measured_fraction_max 0.997
_diffrn_reflns_limit_h_max 6
_diffrn_reflns_limit_h_min -6
_diffrn_reflns_limit_k_max 14
_diffrn_reflns_limit_k_min -14
_diffrn_reflns_limit_l_max 16
_diffrn_reflns_limit_l_min -16
_diffrn_reflns_number 5759
_diffrn_reflns_point_group_measured_fraction_full 0.978
_diffrn_reflns_point_group_measured_fraction_max 0.997
_diffrn_reflns_theta_full 25.242
_diffrn_reflns_theta_max 24.994
_diffrn_reflns_theta_min 2.657
_exptl_absorpt_coefficient_mu 0.562
_exptl_absorpt_correction_T_max 0.845
_exptl_absorpt_correction_T_min 0.821
_exptl_absorpt_correction_type multi-scan
_exptl_absorpt_process_details SADABS
_exptl_crystal_colour green
_exptl_crystal_density_diffrn 1.259
_exptl_crystal_description block
_exptl_crystal_F_000 380
_exptl_crystal_recrystallization_method 'dichloromethane and methanol'
_exptl_crystal_size_max 0.35
_exptl_crystal_size_mid 0.34
_exptl_crystal_size_min 0.30
_refine_diff_density_max 1.073
_refine_diff_density_min -0.486
_refine_diff_density_rms 0.094
_refine_ls_extinction_coef .
_refine_ls_extinction_method none
_refine_ls_goodness_of_fit_ref 1.046
_refine_ls_hydrogen_treatment constr
_refine_ls_matrix_type full
_refine_ls_number_parameters 230
_refine_ls_number_reflns 3293
_refine_ls_number_restraints 0
_refine_ls_restrained_S_all 1.046
_refine_ls_R_factor_all 0.1150
_refine_ls_R_factor_gt 0.0823
_refine_ls_shift/su_max 0.000
_refine_ls_shift/su_mean 0.000
_refine_ls_structure_factor_coef Fsqd
_refine_ls_weighting_details 'w=1/[\s^2^(Fo^2^)+(0.0957P)^2^+2.9213P] where P=(Fo^2^+2Fc^2^)/3'
_refine_ls_weighting_scheme calc
_refine_ls_wR_factor_gt 0.1987
_refine_ls_wR_factor_ref 0.2278
_reflns_Friedel_coverage 0.000
_reflns_Friedel_fraction_full .
_reflns_Friedel_fraction_max .
_reflns_number_gt 2334
_reflns_number_total 3293
_reflns_threshold_expression 'I > 2\s(I)'
_cod_data_source_file exp_6565.cif
_cod_data_source_block 2
_cod_original_formula_sum 'C21 H27 N Ni0.50 O2'
_cod_database_code 1565498
_shelx_space_group_comment
;
The symmetry employed for this shelxl refinement is uniquely defined
by the following loop, which should always be used as a source of
symmetry information in preference to the above space-group names.
They are only intended as comments.
;
_shelxl_version_number 2013-4

loop_
_space_group_symop_operation_xyz
'x, y, z'
'-x, -y, -z'

loop_
_atom_site_label
_atom_site_type_symbol
_atom_site_fract_x
_atom_site_fract_y
_atom_site_fract_z
_atom_site_U_iso_or_equiv
_atom_site_adp_type
_atom_site_occupancy
_atom_site_site_symmetry_order
_atom_site_calc_flag
_atom_site_refinement_flags_posn
_atom_site_refinement_flags_adp
_atom_site_refinement_flags_occupancy
_atom_site_disorder_assembly
_atom_site_disorder_group
Ni1 Ni 0.5000 0.5000 0.0000 0.0494(4) Uani 1 2 d S . P . .
O1 O 0.5185(7) 0.3505(3) 0.0788(3) 0.0431(10) Uani 1 1 d . . . . .
N1 N 0.2969(9) 0.5265(3) 0.1091(3) 0.0476(14) Uani 1 1 d . . . . .
C18 C -0.0689(9) 0.3034(4) 0.4573(3) 0.0292(11) Uani 1 1 d . . . . .
C2 C 0.3888(9) 0.3329(4) 0.1688(4) 0.0340(13) Uani 1 1 d . . . . .
C4 C 0.2307(9) 0.2237(4) 0.3337(3) 0.0280(11) Uani 1 1 d . . . . .
H4 H 0.2213 0.1542 0.3847 0.034 Uiso 1 1 calc R U . . .
C5 C 0.0889(9) 0.3199(4) 0.3546(3) 0.0286(11) Uani 1 1 d . . . . .
C14 C 0.5320(9) 0.1203(4) 0.2277(4) 0.0315(12) Uani 1 1 d . . . . .
C1 C 0.2543(10) 0.4322(4) 0.1882(4) 0.0376(13) Uani 1 1 d . . . . .
C3 C 0.3795(9) 0.2253(4) 0.2448(4) 0.0282(11) Uani 1 1 d . . . . .
O2 O 0.6039(11) 0.6765(5) 0.2788(4) 0.0754(15) Uani 1 1 d . . . . .
H2 H 0.5987 0.7436 0.2447 0.113 Uiso 1 1 calc R U . . .
C15 C 0.4818(10) 0.0999(4) 0.1299(4) 0.0354(13) Uani 1 1 d . . . . .
H15A H 0.3177 0.0905 0.1361 0.053 Uiso 1 1 calc R U . . .
H15B H 0.5753 0.0326 0.1214 0.053 Uiso 1 1 calc R U . . .
H15C H 0.5211 0.1637 0.0716 0.053 Uiso 1 1 calc R U . . .
C7 C 0.2026(12) 0.6391(4) 0.1173(4) 0.0465(16) Uani 1 1 d . . . . .
C6 C 0.1062(10) 0.4241(4) 0.2810(4) 0.0356(13) Uani 1 1 d . . . . .
H6 H 0.0202 0.4887 0.2927 0.043 Uiso 1 1 calc R U . . .
C8 C 0.0211(11) 0.6987(5) 0.0622(5) 0.0520(17) Uani 1 1 d . . . . .
H8 H -0.0486 0.6662 0.0245 0.062 Uiso 1 1 calc R U . . .
C11 C 0.2275(13) 0.7976(5) 0.1761(4) 0.0561(19) Uani 1 1 d . . . . .
H11 H 0.2956 0.8315 0.2133 0.067 Uiso 1 1 calc R U . . .
C19 C -0.2295(10) 0.4112(5) 0.4617(4) 0.0438(15) Uani 1 1 d . . . . .
H19A H -0.1350 0.4704 0.4558 0.066 Uiso 1 1 calc R U . . .
H19B H -0.3314 0.3960 0.5257 0.066 Uiso 1 1 calc R U . . .
H19C H -0.3228 0.4346 0.4063 0.066 Uiso 1 1 calc R U . . .
C17 C 0.4827(10) 0.0138(4) 0.3169(4) 0.0424(14) Uani 1 1 d . . . . .
H17A H 0.5104 0.0245 0.3791 0.064 Uiso 1 1 calc R U . . .
H17B H 0.5852 -0.0497 0.3050 0.064 Uiso 1 1 calc R U . . .
H17C H 0.3216 -0.0003 0.3228 0.064 Uiso 1 1 calc R U . . .
C16 C 0.7913(10) 0.1381(5) 0.2177(5) 0.0485(15) Uani 1 1 d . . . . .
H16A H 0.8278 0.2025 0.1595 0.073 Uiso 1 1 calc R U . . .
H16B H 0.8880 0.0717 0.2089 0.073 Uiso 1 1 calc R U . . .
H16C H 0.8210 0.1513 0.2785 0.073 Uiso 1 1 calc R U . . .
C20 C -0.2363(11) 0.2126(5) 0.4724(5) 0.0519(17) Uani 1 1 d . . . . .
H20A H -0.3282 0.2352 0.4166 0.078 Uiso 1 1 calc R U . . .
H20B H -0.3394 0.2048 0.5356 0.078 Uiso 1 1 calc R U . . .
H20C H -0.1455 0.1413 0.4744 0.078 Uiso 1 1 calc R U . . .
C12 C 0.3086(13) 0.6839(5) 0.1754(4) 0.0498(17) Uani 1 1 d . . . . .
C21 C 0.0858(11) 0.2682(6) 0.5426(4) 0.0548(17) Uani 1 1 d . . . . .
H21A H 0.1820 0.1991 0.5412 0.082 Uiso 1 1 calc R U . . .
H21B H -0.0120 0.2565 0.6075 0.082 Uiso 1 1 calc R U . . .
H21C H 0.1850 0.3269 0.5329 0.082 Uiso 1 1 calc R U . . .
C10 C 0.0481(13) 0.8558(5) 0.1210(5) 0.0570(19) Uani 1 1 d . . . . .
H10 H -0.0050 0.9294 0.1222 0.068 Uiso 1 1 calc R U . . .
C9 C -0.0544(13) 0.8102(5) 0.0652(5) 0.0592(19) Uani 1 1 d . . . . .
H9 H -0.1750 0.8525 0.0287 0.071 Uiso 1 1 calc R U . . .
C13 C 0.4853(15) 0.6178(7) 0.2349(6) 0.072(2) Uani 1 1 d . . . . .
H13A H 0.4129 0.5572 0.2895 0.086 Uiso 1 1 calc R U . . .
H13B H 0.6008 0.5828 0.1919 0.086 Uiso 1 1 calc R U . . .

loop_
_atom_site_aniso_label
_atom_site_aniso_U_11
_atom_site_aniso_U_22
_atom_site_aniso_U_33
_atom_site_aniso_U_23
_atom_site_aniso_U_13
_atom_site_aniso_U_12
Ni1 0.0887(9) 0.0178(5) 0.0301(6) -0.0105(4) 0.0312(5) -0.0074(5)
O1 0.072(3) 0.0190(16) 0.0296(19) -0.0099(14) 0.0258(18) -0.0087(16)
N1 0.084(4) 0.017(2) 0.029(2) -0.0072(18) 0.026(2) -0.004(2)
C18 0.035(3) 0.025(2) 0.023(2) -0.0056(19) 0.005(2) -0.001(2)
C2 0.046(3) 0.025(2) 0.029(3) -0.012(2) 0.013(2) -0.009(2)
C4 0.033(3) 0.022(2) 0.025(2) -0.0050(19) 0.005(2) -0.0025(19)
C5 0.034(3) 0.026(2) 0.024(2) -0.0088(19) 0.004(2) -0.004(2)
C14 0.035(3) 0.021(2) 0.033(3) -0.009(2) 0.009(2) 0.001(2)
C1 0.057(4) 0.022(2) 0.028(3) -0.009(2) 0.010(2) -0.004(2)
C3 0.033(3) 0.021(2) 0.027(3) -0.0071(19) 0.005(2) -0.003(2)
O2 0.096(4) 0.074(3) 0.056(3) -0.018(3) -0.005(3) -0.018(3)
C15 0.046(3) 0.022(2) 0.035(3) -0.013(2) 0.010(2) -0.003(2)
C7 0.077(4) 0.028(3) 0.025(3) -0.009(2) 0.027(3) -0.014(3)
C6 0.055(4) 0.022(2) 0.025(3) -0.008(2) 0.011(2) -0.004(2)
C8 0.051(4) 0.042(3) 0.044(3) -0.005(3) 0.020(3) 0.006(3)
C11 0.095(5) 0.040(3) 0.030(3) -0.018(3) 0.021(3) -0.014(3)
C19 0.046(3) 0.038(3) 0.031(3) -0.004(2) 0.015(2) 0.006(2)
C17 0.049(4) 0.028(3) 0.037(3) -0.005(2) 0.007(3) 0.009(2)
C16 0.040(3) 0.055(4) 0.048(3) -0.023(3) 0.010(3) 0.003(3)
C20 0.054(4) 0.040(3) 0.054(4) -0.016(3) 0.023(3) -0.013(3)
C12 0.088(5) 0.029(3) 0.025(3) -0.006(2) 0.004(3) 0.000(3)
C21 0.047(4) 0.075(4) 0.031(3) -0.014(3) 0.007(3) 0.010(3)
C10 0.073(5) 0.035(3) 0.045(4) -0.008(3) 0.020(3) 0.007(3)
C9 0.070(5) 0.035(3) 0.056(4) -0.012(3) 0.024(3) 0.003(3)
C13 0.089(6) 0.069(5) 0.070(5) -0.041(4) -0.009(4) -0.003(4)

loop_
_atom_type_symbol
_atom_type_description
_atom_type_scat_dispersion_real
_atom_type_scat_dispersion_imag
_atom_type_scat_source
C C 0.0033 0.0016 'International Tables Vol C Tables 4.2.6.8 and 6.1.1.4'
H H 0.0000 0.0000 'International Tables Vol C Tables 4.2.6.8 and 6.1.1.4'
N N 0.0061 0.0033 'International Tables Vol C Tables 4.2.6.8 and 6.1.1.4'
Ni Ni 0.3393 1.1124 'International Tables Vol C Tables 4.2.6.8 and 6.1.1.4'
O O 0.0106 0.0060 'International Tables Vol C Tables 4.2.6.8 and 6.1.1.4'

loop_
_geom_angle_atom_site_label_1
_geom_angle_atom_site_label_2
_geom_angle_atom_site_label_3
_geom_angle
_geom_angle_site_symmetry_1
_geom_angle_site_symmetry_3
O1 Ni1 O1 180.0 . 2_665
O1 Ni1 N1 94.40(16) . 2_665
O1 Ni1 N1 85.60(16) 2_665 2_665
O1 Ni1 N1 85.60(16) . .
O1 Ni1 N1 94.40(16) 2_665 .
N1 Ni1 N1 180.0(3) 2_665 .
C2 O1 Ni1 113.4(3) . .
C1 N1 C7 120.7(4) . .
C1 N1 Ni1 114.2(3) . .
C7 N1 Ni1 124.9(3) . .
C21 C18 C5 108.9(4) . .
C21 C18 C19 109.7(4) . .
C5 C18 C19 112.2(4) . .
C21 C18 C20 110.9(5) . .
C5 C18 C20 109.7(4) . .
C19 C18 C20 105.5(4) . .
O1 C2 C3 124.1(4) . .
O1 C2 C1 115.5(4) . .
C3 C2 C1 120.4(4) . .
C3 C4 C5 125.6(4) . .
C6 C5 C4 117.8(4) . .
C6 C5 C18 123.0(4) . .
C4 C5 C18 119.1(4) . .
C17 C14 C16 108.3(5) . .
C17 C14 C3 111.6(4) . .
C16 C14 C3 109.0(4) . .
C17 C14 C15 107.5(4) . .
C16 C14 C15 109.9(4) . .
C3 C14 C15 110.5(4) . .
N1 C1 C6 127.8(4) . .
N1 C1 C2 111.3(4) . .
C6 C1 C2 120.9(4) . .
C4 C3 C2 115.5(4) . .
C4 C3 C14 123.4(4) . .
C2 C3 C14 121.0(4) . .
C12 C7 C8 122.8(5) . .
C12 C7 N1 118.1(6) . .
C8 C7 N1 119.0(6) . .
C5 C6 C1 119.6(4) . .
C7 C8 C9 117.9(7) . .
C10 C11 C12 119.1(6) . .
C7 C12 C13 120.9(5) . .
C7 C12 C11 117.6(6) . .
C13 C12 C11 121.4(6) . .
C9 C10 C11 122.5(6) . .
C10 C9 C8 120.2(7) . .
O2 C13 C12 115.8(6) . .

loop_
_geom_bond_atom_site_label_1
_geom_bond_atom_site_label_2
_geom_bond_distance
_geom_bond_site_symmetry_2
Ni1 O1 1.836(3) .
Ni1 O1 1.836(3) 2_665
Ni1 N1 1.842(4) 2_665
Ni1 N1 1.842(4) .
O1 C2 1.316(6) .
N1 C1 1.350(6) .
N1 C7 1.466(6) .
C18 C21 1.523(8) .
C18 C5 1.529(6) .
C18 C19 1.531(7) .
C18 C20 1.543(8) .
C2 C3 1.421(7) .
C2 C1 1.441(7) .
C4 C3 1.377(6) .
C4 C5 1.433(6) .
C5 C6 1.380(6) .
C14 C17 1.524(7) .
C14 C16 1.526(8) .
C14 C3 1.531(6) .
C14 C15 1.544(7) .
C1 C6 1.405(7) .
O2 C13 1.403(9) .
C7 C12 1.382(9) .
C7 C8 1.386(9) .
C8 C9 1.410(8) .
C11 C10 1.373(10) .
C11 C12 1.433(8) .
C12 C13 1.420(10) .
C10 C9 1.352(10) .
